data_2210460
loop_
_publ_author_name
'Sun, Feng-Xia'
'Yu, Yi-Feng'
'Guo, Xing-Na'
'Guo, Jun-Yong'

_publ_section_title
;
 3-Methyl-5-(3-nitrophenyl)cyclohex-2-enone
;
_journal_coeditor_code AC2042
_journal_issue 10
_journal_name_full 'Acta Crystallographica Section E'
_journal_page_first o4320
_journal_page_last o4321
_journal_paper_doi 10.1107/S1600536806035033
_journal_volume 62
_journal_year 2006
_chemical_formula_iupac 'C13 H13 N O3'
_chemical_formula_moiety 'C13 H13 N O3'
_chemical_formula_sum 'C13 H13 N O3'
_chemical_formula_weight 231.24
_chemical_melting_point .373E-305
_chemical_name_common
;
3-Methyl-5-(3-nitrophenyl)cyclohex-2-enone
;
_chemical_name_systematic
;
3-Methyl-5-(3-nitrophenyl)cyclohex-2-enone
;
_space_group_IT_number 14
_symmetry_cell_setting monoclinic
_symmetry_space_group_name_Hall '-P 2ybc'
_symmetry_space_group_name_H-M 'P 1 21/c 1'
_atom_sites_solution_hydrogens geom
_atom_sites_solution_primary direct
_atom_sites_solution_secondary difmap
_audit_creation_method SHELXL-97
_cell_angle_alpha 90.00
_cell_angle_beta 97.703(6)
_cell_angle_gamma 90.00
_cell_formula_units_Z 4
_cell_length_a 10.5944(14)
_cell_length_b 11.2733(15)
_cell_length_c 9.5282(10)
_cell_measurement_reflns_used 3251
_cell_measurement_temperature 113(2)
_cell_measurement_theta_max 27.9
_cell_measurement_theta_min 1.9
_cell_volume 1127.7(2)
_computing_cell_refinement CrystalClear
_computing_data_collection 'CrystalClear (Rigaku/MSC, 2005)'
_computing_data_reduction CrystalClear
_computing_molecular_graphics 'CrystalStructure (Rigaku/MSC, 2005)'
_computing_publication_material CrystalStructure
_computing_structure_refinement 'SHELXL97 (Sheldrick, 1997)'
_computing_structure_solution 'SHELXS97 (Sheldrick, 1997)'
_diffrn_ambient_temperature 113(2)
_diffrn_detector_area_resol_mean 7.31
_diffrn_measured_fraction_theta_full 0.992
_diffrn_measured_fraction_theta_max 0.992
_diffrn_measurement_device_type 'Rigaku Saturn'
_diffrn_measurement_method \w
_diffrn_radiation_monochromator confocal
_diffrn_radiation_source 'rotating anode'
_diffrn_radiation_type MoK\a
_diffrn_radiation_wavelength 0.71070
_diffrn_reflns_av_R_equivalents 0.0504
_diffrn_reflns_av_sigmaI/netI 0.0558
_diffrn_reflns_limit_h_max 13
_diffrn_reflns_limit_h_min -13
_diffrn_reflns_limit_k_max 14
_diffrn_reflns_limit_k_min -13
_diffrn_reflns_limit_l_max 12
_diffrn_reflns_limit_l_min -11
_diffrn_reflns_number 10401
_diffrn_reflns_theta_full 27.85
_diffrn_reflns_theta_max 27.85
_diffrn_reflns_theta_min 1.94
_diffrn_standards_decay_% 0
_diffrn_standards_interval_count 0
_diffrn_standards_interval_time 0
_diffrn_standards_number 0
_exptl_absorpt_coefficient_mu 0.097
_exptl_absorpt_correction_T_max 0.9865
_exptl_absorpt_correction_T_min 0.9804
_exptl_absorpt_correction_type multi-scan
_exptl_absorpt_process_details '(Jacobson, 1998)'
_exptl_crystal_colour colorless
_exptl_crystal_density_diffrn 1.362
_exptl_crystal_density_method 'not measured'
_exptl_crystal_description block
_exptl_crystal_F_000 488
_exptl_crystal_size_max 0.18
_exptl_crystal_size_mid 0.16
_exptl_crystal_size_min 0.14
_refine_diff_density_max 0.281
_refine_diff_density_min -0.316
_refine_ls_extinction_coef 0.069(8)
_refine_ls_extinction_expression Fc^*^=kFc[1+0.001xFc^2^\l^3^/sin(2\q)]^-1/4^
_refine_ls_extinction_method SHELXL97
_refine_ls_goodness_of_fit_ref 1.032
_refine_ls_hydrogen_treatment constr
_refine_ls_matrix_type full
_refine_ls_number_parameters 156
_refine_ls_number_reflns 2667
_refine_ls_number_restraints 0
_refine_ls_restrained_S_all 1.032
_refine_ls_R_factor_all 0.0642
_refine_ls_R_factor_gt 0.0449
_refine_ls_shift/su_max 0.000
_refine_ls_shift/su_mean 0.000
_refine_ls_structure_factor_coef Fsqd
_refine_ls_weighting_details 'calc w=1/[\s^2^(Fo^2^)+(0.0711P)^2^] where P=(Fo^2^+2Fc^2^)/3'
_refine_ls_weighting_scheme calc
_refine_ls_wR_factor_gt 0.1185
_refine_ls_wR_factor_ref 0.1290
_reflns_number_gt 1760
_reflns_number_total 2667
_reflns_threshold_expression I>2\s(I)
_cod_data_source_file ac2042.cif
_cod_data_source_block I
_cod_original_sg_symbol_H-M 'P 21/c'
_cod_database_code 2210460
_cod_database_fobs_code 2210460

loop_
_symmetry_equiv_pos_as_xyz
'x, y, z'
'-x, y+1/2, -z+1/2'
'-x, -y, -z'
'x, -y-1/2, z-1/2'

loop_
_atom_site_type_symbol
_atom_site_label
_atom_site_fract_x
_atom_site_fract_y
_atom_site_fract_z
_atom_site_U_iso_or_equiv
_atom_site_adp_type
_atom_site_calc_flag
_atom_site_refinement_flags
_atom_site_occupancy
O O1 0.50502(13) 0.46620(10) 0.18915(12) 0.0351(4) Uani d . 1
O O2 0.06730(13) 0.48419(10) 0.66631(13) 0.0367(4) Uani d . 1
O O3 -0.06571(12) 0.61662(11) 0.72173(14) 0.0394(4) Uani d . 1
N N1 0.02824(14) 0.58726(12) 0.66747(14) 0.0267(3) Uani d . 1
C C1 0.50358(16) 0.54733(13) 0.27435(16) 0.0218(4) Uani d . 1
C C2 0.38666(15) 0.57114(13) 0.34539(16) 0.0210(4) Uani d . 1
H H2A 0.3887 0.5197 0.4299 0.025 Uiso calc R 1
H H2B 0.3095 0.5508 0.2792 0.025 Uiso calc R 1
C C3 0.37903(14) 0.70068(12) 0.39011(15) 0.0181(3) Uani d . 1
H H3 0.3721 0.7501 0.3023 0.022 Uiso calc R 1
C C4 0.50345(14) 0.73570(13) 0.48312(15) 0.0189(3) Uani d . 1
H H4A 0.5024 0.8220 0.5021 0.023 Uiso calc R 1
H H4B 0.5085 0.6938 0.5750 0.023 Uiso calc R 1
C C5 0.61939(15) 0.70601(13) 0.41450(16) 0.0207(4) Uani d . 1
C C6 0.61593(15) 0.62027(13) 0.31656(16) 0.0216(4) Uani d . 1
H H6 0.6900 0.6064 0.2727 0.026 Uiso calc R 1
C C7 0.26540(14) 0.72985(13) 0.46543(15) 0.0188(3) Uani d . 1
C C8 0.19697(14) 0.64410(13) 0.52789(15) 0.0199(3) Uani d . 1
H H8 0.2170 0.5624 0.5204 0.024 Uiso calc R 1
C C9 0.09887(15) 0.67953(13) 0.60149(15) 0.0207(4) Uani d . 1
C C10 0.06556(15) 0.79655(13) 0.61639(16) 0.0228(4) Uani d . 1
H H10 -0.0015 0.8182 0.6682 0.027 Uiso calc R 1
C C11 0.13396(15) 0.88182(13) 0.55250(17) 0.0240(4) Uani d . 1
H H11 0.1128 0.9633 0.5596 0.029 Uiso calc R 1
C C12 0.23220(15) 0.84919(13) 0.47888(16) 0.0216(4) Uani d . 1
H H12 0.2781 0.9088 0.4366 0.026 Uiso calc R 1
C C13 0.73704(16) 0.77584(15) 0.46352(18) 0.0305(4) Uani d . 1
H H13A 0.7188 0.8337 0.5349 0.037 Uiso calc PR 0.50
H H13B 0.7649 0.8176 0.3828 0.037 Uiso calc PR 0.50
H H13C 0.8046 0.7220 0.5050 0.037 Uiso calc PR 0.50
H H13D 0.8067 0.7485 0.4136 0.037 Uiso calc PR 0.50
H H13E 0.7606 0.7646 0.5657 0.037 Uiso calc PR 0.50
H H13F 0.7209 0.8602 0.4435 0.037 Uiso calc PR 0.50

loop_
_atom_site_aniso_label
_atom_site_aniso_U_11
_atom_site_aniso_U_22
_atom_site_aniso_U_33
_atom_site_aniso_U_12
_atom_site_aniso_U_13
_atom_site_aniso_U_23
O1 0.0436(9) 0.0294(7) 0.0353(7) -0.0001(6) 0.0162(6) -0.0123(5)
O2 0.0347(8) 0.0261(7) 0.0517(8) 0.0005(5) 0.0152(6) 0.0101(6)
O3 0.0294(8) 0.0473(8) 0.0465(8) 0.0031(6) 0.0234(6) 0.0087(6)
N1 0.0217(8) 0.0320(8) 0.0270(7) -0.0008(6) 0.0060(6) 0.0042(6)
C1 0.0265(9) 0.0192(7) 0.0203(8) 0.0042(6) 0.0054(7) 0.0026(6)
C2 0.0219(9) 0.0212(8) 0.0198(8) -0.0005(6) 0.0028(6) -0.0018(6)
C3 0.0183(8) 0.0183(7) 0.0182(7) 0.0002(6) 0.0045(6) 0.0019(6)
C4 0.0207(8) 0.0173(7) 0.0191(8) 0.0004(6) 0.0042(6) 0.0006(6)
C5 0.0194(8) 0.0212(8) 0.0217(8) 0.0016(6) 0.0040(6) 0.0076(6)
C6 0.0217(9) 0.0234(8) 0.0213(8) 0.0039(6) 0.0085(7) 0.0052(6)
C7 0.0173(8) 0.0206(7) 0.0178(7) 0.0004(6) 0.0005(6) -0.0015(6)
C8 0.0175(8) 0.0189(7) 0.0230(8) 0.0004(6) 0.0016(6) -0.0001(6)
C9 0.0185(8) 0.0243(8) 0.0194(8) -0.0017(6) 0.0027(6) 0.0026(6)
C10 0.0164(8) 0.0277(8) 0.0245(8) 0.0022(6) 0.0033(6) -0.0057(6)
C11 0.0188(9) 0.0210(8) 0.0316(9) 0.0027(6) 0.0014(7) -0.0046(7)
C12 0.0199(9) 0.0199(7) 0.0246(8) -0.0015(6) 0.0014(7) 0.0000(6)
C13 0.0195(9) 0.0357(9) 0.0367(10) -0.0033(7) 0.0056(8) -0.0019(7)

loop_
_atom_type_symbol
_atom_type_description
_atom_type_scat_dispersion_real
_atom_type_scat_dispersion_imag
_atom_type_scat_source
C C 0.0033 0.0016 'International Tables Vol C Tables 4.2.6.8 and 6.1.1.4'
H H 0.0000 0.0000 'International Tables Vol C Tables 4.2.6.8 and 6.1.1.4'
N N 0.0061 0.0033 'International Tables Vol C Tables 4.2.6.8 and 6.1.1.4'
O O 0.0106 0.0060 'International Tables Vol C Tables 4.2.6.8 and 6.1.1.4'

loop_
_geom_angle_atom_site_label_1
_geom_angle_atom_site_label_2
_geom_angle_atom_site_label_3
_geom_angle
O3 N1 O2 123.35(13)
O3 N1 C9 118.50(13)
O2 N1 C9 118.14(13)
O1 C1 C6 121.46(14)
O1 C1 C2 120.85(15)
C6 C1 C2 117.61(13)
C1 C2 C3 111.82(13)
C1 C2 H2A 109.3
C3 C2 H2A 109.3
C1 C2 H2B 109.3
C3 C2 H2B 109.3
H2A C2 H2B 107.9
C7 C3 C2 114.48(12)
C7 C3 C4 110.17(11)
C2 C3 C4 109.45(12)
C7 C3 H3 107.5
C2 C3 H3 107.5
C4 C3 H3 107.5
C5 C4 C3 112.28(12)
C5 C4 H4A 109.1
C3 C4 H4A 109.1
C5 C4 H4B 109.1
C3 C4 H4B 109.1
H4A C4 H4B 107.9
C6 C5 C13 122.75(14)
C6 C5 C4 121.01(14)
C13 C5 C4 116.24(13)
C5 C6 C1 122.94(14)
C5 C6 H6 118.5
C1 C6 H6 118.5
C8 C7 C12 118.50(13)
C8 C7 C3 122.98(13)
C12 C7 C3 118.44(13)
C9 C8 C7 119.03(14)
C9 C8 H8 120.5
C7 C8 H8 120.5
C10 C9 C8 123.16(14)
C10 C9 N1 118.76(13)
C8 C9 N1 118.08(13)
C9 C10 C11 117.42(14)
C9 C10 H10 121.3
C11 C10 H10 121.3
C12 C11 C10 120.68(14)
C12 C11 H11 119.7
C10 C11 H11 119.7
C11 C12 C7 121.20(14)
C11 C12 H12 119.4
C7 C12 H12 119.4
C5 C13 H13A 109.5
C5 C13 H13B 109.5
H13A C13 H13B 109.5
C5 C13 H13C 109.5
H13A C13 H13C 109.5
H13B C13 H13C 109.5
C5 C13 H13D 109.5
H13A C13 H13D 141.1
H13B C13 H13D 56.3
H13C C13 H13D 56.3
C5 C13 H13E 109.5
H13A C13 H13E 56.3
H13B C13 H13E 141.1
H13C C13 H13E 56.3
H13D C13 H13E 109.5
C5 C13 H13F 109.5
H13A C13 H13F 56.3
H13B C13 H13F 56.3
H13C C13 H13F 141.1
H13D C13 H13F 109.5
H13E C13 H13F 109.5

loop_
_geom_bond_atom_site_label_1
_geom_bond_atom_site_label_2
_geom_bond_distance
O1 C1 1.2244(17)
O2 N1 1.2339(17)
O3 N1 1.2270(17)
N1 C9 1.4708(19)
C1 C6 1.458(2)
C1 C2 1.513(2)
C2 C3 1.526(2)
C2 H2A 0.9900
C2 H2B 0.9900
C3 C7 1.518(2)
C3 C4 1.538(2)
C3 H3 1.0000
C4 C5 1.504(2)
C4 H4A 0.9900
C4 H4B 0.9900
C5 C6 1.341(2)
C5 C13 1.495(2)
C6 H6 0.9500
C7 C8 1.389(2)
C7 C12 1.401(2)
C8 C9 1.388(2)
C8 H8 0.9500
C9 C10 1.378(2)
C10 C11 1.392(2)
C10 H10 0.9500
C11 C12 1.381(2)
C11 H11 0.9500
C12 H12 0.9500
C13 H13A 0.9800
C13 H13B 0.9800
C13 H13C 0.9800
C13 H13D 0.9800
C13 H13E 0.9800
C13 H13F 0.9800

loop_
_geom_torsion_atom_site_label_1
_geom_torsion_atom_site_label_2
_geom_torsion_atom_site_label_3
_geom_torsion_atom_site_label_4
_geom_torsion
O1 C1 C2 C3 -153.78(14)
C6 C1 C2 C3 29.34(19)
C1 C2 C3 C7 -178.56(13)
C1 C2 C3 C4 -54.33(16)
C7 C3 C4 C5 178.71(12)
C2 C3 C4 C5 51.99(15)
C3 C4 C5 C6 -24.32(19)
C3 C4 C5 C13 156.60(13)
C13 C5 C6 C1 176.35(15)
C4 C5 C6 C1 -2.7(2)
O1 C1 C6 C5 -176.73(14)
C2 C1 C6 C5 0.1(2)
C2 C3 C7 C8 19.1(2)
C4 C3 C7 C8 -104.73(16)
C2 C3 C7 C12 -164.30(13)
C4 C3 C7 C12 71.86(17)
C12 C7 C8 C9 -0.2(2)
C3 C7 C8 C9 176.37(13)
C7 C8 C9 C10 -0.2(2)
C7 C8 C9 N1 -179.64(14)
O3 N1 C9 C10 7.0(2)
O2 N1 C9 C10 -172.49(15)
O3 N1 C9 C8 -173.56(15)
O2 N1 C9 C8 7.0(2)
C8 C9 C10 C11 0.7(2)
N1 C9 C10 C11 -179.87(14)
C9 C10 C11 C12 -0.8(2)
C10 C11 C12 C7 0.4(2)
C8 C7 C12 C11 0.1(2)
C3 C7 C12 C11 -176.66(14)
